data_4086849
loop_
_publ_author_name
'Son, Jung-Ho'
'Tamang, Sem Raj'
'Fostvedt, Jade I.'
'Hoefelmeyer, James D.'

_publ_section_title
;
 Dehydrodechlorination of Methylene Chloride, Chloroform, and
 Chlorodiphenylmethane in the Presence of Ga/N Lewis Pairs
;
_journal_issue 2
_journal_name_full Organometallics
_journal_page_first 474
_journal_paper_doi 10.1021/acs.organomet.6b00867
_journal_volume 36
_journal_year 2017
_chemical_formula_moiety 'C9 H7 Cl3 Ga N'
_chemical_formula_sum 'C9 H7 Cl3 Ga N'
_chemical_formula_weight 305.23
_chemical_name_common 'trichloro(quinolinium-8-yl)gallate(III) zwitterion; 5'
_chemical_name_systematic
;
 ?
;
_space_group_crystal_system triclinic
_space_group_IT_number 2
_space_group_name_Hall '-P 1'
_space_group_name_H-M_alt 'P -1'
_symmetry_space_group_name_Hall '-P 1'
_symmetry_space_group_name_H-M 'P -1'
_atom_sites_solution_hydrogens mixed
_audit_creation_method SHELXL-2013
_cell_angle_alpha 71.449(2)
_cell_angle_beta 73.839(2)
_cell_angle_gamma 69.2850(10)
_cell_formula_units_Z 2
_cell_length_a 6.9531(12)
_cell_length_b 9.4470(16)
_cell_length_c 9.6421(16)
_cell_measurement_reflns_used 3776
_cell_measurement_temperature 100(2)
_cell_measurement_theta_max 25.34
_cell_measurement_theta_min 2.27
_cell_volume 551.72(16)
_computing_cell_refinement 'Bruker SMART'
_computing_data_collection 'Bruker SMART'
_computing_data_reduction 'Bruker SAINT'
_computing_molecular_graphics 'Bruker SHELXTL'
_computing_publication_material 'Bruker SHELXTL'
_computing_structure_refinement 'Bruker SHELXTL'
_computing_structure_solution 'Bruker SHELXTL'
_diffrn_ambient_temperature 100(2)
_diffrn_measured_fraction_theta_full 0.998
_diffrn_measured_fraction_theta_max 0.995
_diffrn_measurement_device_type 'CCD area detector'
_diffrn_measurement_method 'phi and omega scans'
_diffrn_radiation_monochromator graphite
_diffrn_radiation_source 'sealed tube'
_diffrn_radiation_type MoK\a
_diffrn_radiation_wavelength 0.71073
_diffrn_reflns_av_R_equivalents 0.0287
_diffrn_reflns_av_unetI/netI 0.0354
_diffrn_reflns_Laue_measured_fraction_full 0.998
_diffrn_reflns_Laue_measured_fraction_max 0.995
_diffrn_reflns_limit_h_max 8
_diffrn_reflns_limit_h_min -8
_diffrn_reflns_limit_k_max 11
_diffrn_reflns_limit_k_min -11
_diffrn_reflns_limit_l_max 11
_diffrn_reflns_limit_l_min -11
_diffrn_reflns_number 5520
_diffrn_reflns_point_group_measured_fraction_full 0.998
_diffrn_reflns_point_group_measured_fraction_max 0.995
_diffrn_reflns_theta_full 25.242
_diffrn_reflns_theta_max 25.358
_diffrn_reflns_theta_min 2.268
_exptl_absorpt_coefficient_mu 3.176
_exptl_absorpt_correction_T_max 0.826
_exptl_absorpt_correction_T_min 0.766
_exptl_absorpt_correction_type multi-scan
_exptl_absorpt_process_details SADABS
_exptl_crystal_colour colorless
_exptl_crystal_density_diffrn 1.837
_exptl_crystal_description plate
_exptl_crystal_F_000 300
_exptl_crystal_size_max 0.11
_exptl_crystal_size_mid 0.07
_exptl_crystal_size_min 0.06
_refine_diff_density_max 0.619
_refine_diff_density_min -0.604
_refine_diff_density_rms 0.132
_refine_ls_extinction_method none
_refine_ls_goodness_of_fit_ref 1.074
_refine_ls_hydrogen_treatment mixed
_refine_ls_matrix_type full
_refine_ls_number_parameters 131
_refine_ls_number_reflns 2032
_refine_ls_number_restraints 0
_refine_ls_restrained_S_all 1.074
_refine_ls_R_factor_all 0.0379
_refine_ls_R_factor_gt 0.0252
_refine_ls_shift/su_max 0.000
_refine_ls_shift/su_mean 0.000
_refine_ls_structure_factor_coef Fsqd
_refine_ls_weighting_details 'w=1/[\s^2^(Fo^2^)+(0.0180P)^2^+0.4706P] where P=(Fo^2^+2Fc^2^)/3'
_refine_ls_weighting_scheme calc
_refine_ls_wR_factor_gt 0.0478
_refine_ls_wR_factor_ref 0.0537
_reflns_Friedel_coverage 0.000
_reflns_number_gt 1747
_reflns_number_total 2032
_reflns_threshold_expression 'I > 2\s(I)'
_cod_data_source_file om6b00867_si_001.cif
_cod_data_source_block shelx
_cod_depositor_comments 'Adding full bibliography for 4086847--4086852.cif.'
_cod_database_code 4086849
_shelx_space_group_comment
;
The symmetry employed for this shelxl refinement is uniquely defined
by the following loop, which should always be used as a source of
symmetry information in preference to the above space-group names.
They are only intended as comments.
;
_shelxl_version_number 2013-4

loop_
_space_group_symop_operation_xyz
'x, y, z'
'-x, -y, -z'

loop_
_atom_site_label
_atom_site_type_symbol
_atom_site_fract_x
_atom_site_fract_y
_atom_site_fract_z
_atom_site_U_iso_or_equiv
_atom_site_adp_type
_atom_site_occupancy
_atom_site_site_symmetry_order
_atom_site_calc_flag
_atom_site_refinement_flags_posn
_atom_site_refinement_flags_adp
Ga1 Ga 0.20249(5) 0.32782(4) 0.75919(3) 0.01419(10) Uani 1 1 d . .
Cl3 Cl 0.10893(11) 0.57067(8) 0.62185(8) 0.01725(16) Uani 1 1 d . .
Cl2 Cl 0.26328(12) 0.33116(9) 0.96782(8) 0.02490(19) Uani 1 1 d . .
Cl1 Cl -0.07320(11) 0.24364(8) 0.80764(8) 0.02172(17) Uani 1 1 d . .
N1 N 0.4160(4) 0.3522(3) 0.4005(3) 0.0145(5) Uani 1 1 d . .
C9 C 0.5149(4) 0.2188(3) 0.4956(3) 0.0132(6) Uani 1 1 d . .
C10 C 0.6835(4) 0.1097(3) 0.4278(3) 0.0143(6) Uani 1 1 d . .
C7 C 0.5623(4) 0.0587(3) 0.7363(3) 0.0157(6) Uani 1 1 d . .
H7 H 0.5277 0.0404 0.8395 0.019 Uiso 1 1 calc R U
C5 C 0.7869(4) -0.0301(3) 0.5219(3) 0.0150(6) Uani 1 1 d . .
H5 H 0.8946 -0.1056 0.4806 0.018 Uiso 1 1 calc R U
C6 C 0.7289(4) -0.0538(3) 0.6724(3) 0.0156(6) Uani 1 1 d . .
H6 H 0.7992 -0.1446 0.7337 0.019 Uiso 1 1 calc R U
C4 C 0.7420(4) 0.1434(3) 0.2717(3) 0.0162(6) Uani 1 1 d . .
H4 H 0.8533 0.0725 0.2270 0.019 Uiso 1 1 calc R U
C2 C 0.4704(4) 0.3830(3) 0.2539(3) 0.0186(6) Uani 1 1 d . .
H2 H 0.3963 0.4751 0.1964 0.022 Uiso 1 1 calc R U
C8 C 0.4487(4) 0.1945(3) 0.6521(3) 0.0138(6) Uani 1 1 d . .
C3 C 0.6375(4) 0.2791(3) 0.1849(3) 0.0186(6) Uani 1 1 d . .
H3 H 0.6773 0.3015 0.0817 0.022 Uiso 1 1 calc R U
H99 H 0.319(4) 0.415(3) 0.440(3) 0.008(8) Uiso 1 1 d . .

loop_
_atom_site_aniso_label
_atom_site_aniso_U_11
_atom_site_aniso_U_22
_atom_site_aniso_U_33
_atom_site_aniso_U_23
_atom_site_aniso_U_13
_atom_site_aniso_U_12
Ga1 0.01526(17) 0.01366(17) 0.01203(17) -0.00372(12) -0.00225(13) -0.00205(12)
Cl3 0.0195(4) 0.0133(3) 0.0174(4) -0.0037(3) -0.0055(3) -0.0013(3)
Cl2 0.0345(4) 0.0254(4) 0.0144(4) -0.0054(3) -0.0082(3) -0.0050(3)
Cl1 0.0175(4) 0.0198(4) 0.0267(4) -0.0094(3) 0.0024(3) -0.0057(3)
N1 0.0130(13) 0.0142(13) 0.0138(13) -0.0064(10) -0.0004(10) 0.0001(11)
C9 0.0123(14) 0.0118(14) 0.0172(15) -0.0021(12) -0.0064(12) -0.0040(11)
C10 0.0126(14) 0.0153(15) 0.0194(15) -0.0050(12) -0.0056(12) -0.0066(12)
C7 0.0146(15) 0.0203(15) 0.0122(14) -0.0036(12) -0.0007(12) -0.0068(12)
C5 0.0102(14) 0.0138(14) 0.0215(16) -0.0054(12) -0.0035(12) -0.0028(11)
C6 0.0155(14) 0.0119(14) 0.0195(16) -0.0024(12) -0.0074(13) -0.0024(12)
C4 0.0137(14) 0.0155(15) 0.0206(16) -0.0084(12) 0.0004(12) -0.0049(12)
C2 0.0200(16) 0.0175(15) 0.0157(15) 0.0016(12) -0.0070(13) -0.0046(12)
C8 0.0113(14) 0.0142(14) 0.0172(15) -0.0043(12) -0.0036(12) -0.0041(11)
C3 0.0204(16) 0.0209(16) 0.0143(15) -0.0045(12) -0.0006(13) -0.0075(13)

loop_
_atom_type_symbol
_atom_type_description
_atom_type_scat_dispersion_real
_atom_type_scat_dispersion_imag
_atom_type_scat_source
C C 0.0033 0.0016 'International Tables Vol C Tables 4.2.6.8 and 6.1.1.4'
H H 0.0000 0.0000 'International Tables Vol C Tables 4.2.6.8 and 6.1.1.4'
N N 0.0061 0.0033 'International Tables Vol C Tables 4.2.6.8 and 6.1.1.4'
Cl Cl 0.1484 0.1585 'International Tables Vol C Tables 4.2.6.8 and 6.1.1.4'
Ga Ga 0.2307 1.6083 'International Tables Vol C Tables 4.2.6.8 and 6.1.1.4'

loop_
_geom_angle_atom_site_label_1
_geom_angle_atom_site_label_2
_geom_angle_atom_site_label_3
_geom_angle
C8 Ga1 Cl2 110.98(8)
C8 Ga1 Cl1 110.73(8)
Cl2 Ga1 Cl1 108.91(3)
C8 Ga1 Cl3 111.73(8)
Cl2 Ga1 Cl3 109.25(3)
Cl1 Ga1 Cl3 105.03(3)
C2 N1 C9 124.2(3)
C2 N1 H99 120(2)
C9 N1 H99 116(2)
N1 C9 C8 120.9(2)
N1 C9 C10 116.3(2)
C8 C9 C10 122.8(2)
C4 C10 C9 119.4(2)
C4 C10 C5 122.7(3)
C9 C10 C5 118.0(3)
C8 C7 C6 122.9(3)
C8 C7 H7 118.6
C6 C7 H7 118.6
C6 C5 C10 120.1(3)
C6 C5 H5 119.9
C10 C5 H5 119.9
C5 C6 C7 120.4(3)
C5 C6 H6 119.8
C7 C6 H6 119.8
C3 C4 C10 120.9(3)
C3 C4 H4 119.6
C10 C4 H4 119.6
N1 C2 C3 120.6(3)
N1 C2 H2 119.7
C3 C2 H2 119.7
C7 C8 C9 115.8(2)
C7 C8 Ga1 117.5(2)
C9 C8 Ga1 126.58(19)
C4 C3 C2 118.7(3)
C4 C3 H3 120.7
C2 C3 H3 120.7

loop_
_geom_bond_atom_site_label_1
_geom_bond_atom_site_label_2
_geom_bond_distance
Ga1 C8 1.975(3)
Ga1 Cl2 2.1794(8)
Ga1 Cl1 2.2065(8)
Ga1 Cl3 2.2205(8)
N1 C2 1.321(4)
N1 C9 1.379(3)
N1 H99 0.82(3)
C9 C8 1.418(4)
C9 C10 1.418(4)
C10 C4 1.406(4)
C10 C5 1.419(4)
C7 C8 1.380(4)
C7 C6 1.414(4)
C7 H7 0.9300
C5 C6 1.360(4)
C5 H5 0.9300
C6 H6 0.9300
C4 C3 1.367(4)
C4 H4 0.9300
C2 C3 1.391(4)
C2 H2 0.9300
C3 H3 0.9300
